data_1557736
loop_
_publ_author_name
'Kubiak, Ryszard'
'Janczak, Jan'

_publ_section_title
;
 A New Crystalline (alpha) Form of 1,4-Dicyanobenzene
;
_journal_name_full 'Acta Chemica Scandinavica'
_journal_page_first 1164
_journal_page_last 1167
_journal_paper_doi 10.3891/acta.chem.scand.50-1164
_journal_volume 50
_journal_year 1996
_chemical_formula_sum 'C8 H4 N2'
_chemical_formula_weight 128.13
_chemical_name_common
;
alpha form of 1,4-Dicyanobenzene
;
_space_group_IT_number 14
_space_group_name_Hall '-P 2ybc'
_space_group_name_H-M_alt 'P 1 21/c 1'
_symmetry_cell_setting monoclinic
_symmetry_Int_Tables_number 14
_symmetry_space_group_name_Hall '-P 2ybc'
_symmetry_space_group_name_H-M 'P 1 21/c 1'
_cell_angle_alpha 90.
_cell_angle_beta 97.21(3)
_cell_angle_gamma 90.
_cell_formula_units_Z 2
_cell_length_a 3.868(1)
_cell_length_b 7.080(2)
_cell_length_c 12.127(3)
_cell_volume 329.48(15)
_diffrn_ambient_temperature 293
_diffrn_radiation_probe x-ray
_diffrn_radiation_type MoK\a
_diffrn_radiation_wavelength 0.71069
_exptl_absorpt_coefficient_mu 0.076
_exptl_crystal_density_diffrn 1.292
_exptl_crystal_F_000 132
_refine_ls_goodness_of_fit_ref 1.29
_refine_ls_number_parameters 54
_refine_ls_number_reflns 535
_refine_ls_R_factor_all 0.081
_refine_ls_R_factor_gt 0.050
_refine_ls_wR_factor_gt 0.061
_refine_ls_wR_factor_ref 0.072
_cod_data_source_file Acta-Chem-Scand-1996-50-1164.cif
_cod_data_source_block 1
_cod_original_sg_symbol_H-M 'P 21/c'
_cod_database_code 1557736

loop_
_space_group_symop_id
_space_group_symop_operation_xyz
1 x,y,z
2 -x,1/2+y,1/2-z
3 -x,-y,-z
4 x,1/2-y,1/2+z

loop_
_atom_site_label
_atom_site_type_symbol
_atom_site_thermal_displace_type
_atom_site_fract_x
_atom_site_fract_y
_atom_site_fract_z
_atom_site_occupancy
_atom_site_U_iso_or_equiv
_atom_site_calc_flag
_atom_site_refinement_flags
_atom_site_disorder_assembly
_atom_site_disorder_group
N1 N Uiso 0.4008(5) 0.0367(2) 0.1440(2) 1.000 0.0744(7) . . . .
C1 C Uiso 0.2820(5) 0.1683(3) 0.1016(2) 1.000 0.0560(6) . . . .
C2 C Uiso 0.1372(4) 0.3381(2) 0.04890(10) 1.000 0.0473(5) . . . .
C3 C Uiso 0.1262(5) 0.3598(2) -0.0644(2) 1.000 0.0531(5) . . . .
C4 C Uiso 0.0105(5) 0.4773(3) 0.1137(2) 1.000 0.0535(6) . . . .
H3 H Uiso 0.218(5) 0.268(2) -0.1092(15) 1.000 0.057(5) . . . .
H4 H Uiso 0.016(6) 0.455(3) 0.1922(17) 1.000 0.079(6) . . . .

loop_
_atom_type_symbol
_atom_type_description
_atom_type_scat_dispersion_real
_atom_type_scat_dispersion_imag
_atom_type_scat_source
C C 0.0033 0.0016 ' International Tables Vol C Tables 4.2.6.8 and 6.1.1.4'
H H 0.0000 0.0000 ' International Tables Vol C Tables 4.2.6.8 and 6.1.1.4'
N N 0.0061 0.0033 ' International Tables Vol C Tables 4.2.6.8 and 6.1.1.4'

loop_
_geom_angle_atom_site_label_1
_geom_angle_atom_site_label_2
_geom_angle_atom_site_label_3
_geom_angle
_geom_angle_site_symmetry_1
_geom_angle_site_symmetry_2
_geom_angle_site_symmetry_3
_geom_angle_publ_flag
N1 C1 C2 178.7(2) . . . yes
C1 C2 C3 119.79(15) . . . no
C1 C2 C4 119.11(16) . . . no
C3 C2 C4 121.10(15) . . . no
C2 C3 C4 119.31(18) . . 3_565 no
C2 C4 C3 119.6(2) . . 3_565 no
C2 C3 H3 122.0(11) . . . no
C4 C3 H3 118.6(11) 3_565 . . no
C2 C4 H4 118.6(13) . . . no
C3 C4 H4 121.8(13) 3_565 . . no

loop_
_geom_bond_atom_site_label_1
_geom_bond_atom_site_label_2
_geom_bond_distance
_geom_bond_site_symmetry_1
_geom_bond_site_symmetry_2
_geom_bond_publ_flag
N1 C1 1.133(3) . . yes
C1 C2 1.441(3) . . no
C2 C3 1.378(3) . . no
C2 C4 1.388(3) . . no
C3 C4 1.374(3) . 3_565 no
C3 H3 0.945(17) . . no
C4 H4 0.96(2) . . no

loop_
_geom_torsion_atom_site_label_1
_geom_torsion_atom_site_label_2
_geom_torsion_atom_site_label_3
_geom_torsion_atom_site_label_4
_geom_torsion
_geom_torsion_site_symmetry_1
_geom_torsion_site_symmetry_2
_geom_torsion_site_symmetry_3
_geom_torsion_site_symmetry_4
_geom_torsion_publ_flag
C1 C2 C3 C4 -179.62(18) . . . 3_565 no
C4 C2 C3 C4 0.5(3) . . . 3_565 no
C1 C2 C4 C3 179.62(18) . . . 3_565 no
C3 C2 C4 C3 -0.5(3) . . . 3_565 no
C2 C3 C4 C2 -0.4(3) . . 3_565 3_565 no
